data_2017484
loop_
_publ_author_name
'Sridhar, B.'
'Ravikumar, K.'
'Krishnan, Harihara'
'Singh, A. N.'

_publ_section_title
;
 Multicomponent crystals of erlotinib
;
_journal_coeditor_code SF3120
_journal_issue 1
_journal_name_full 'Acta Crystallographica Section C'
_journal_page_first o33
_journal_page_last o38
_journal_paper_doi 10.1107/S0108270109052470
_journal_volume 66
_journal_year 2010
_chemical_formula_iupac '2C22 H24 N3 O4 +, C2 O4 2-'
_chemical_formula_moiety '2(C22 H24 N3 O4 +), C2 O4 2-'
_chemical_formula_sum 'C46 H48 N6 O12'
_chemical_formula_weight 876.90
_chemical_name_common 'Erlotinib hemioxalate'
_chemical_name_systematic
;
4-amino-<i>N</i>-(3-ethynylphenyl)-6,7-bis(2-methoxyethoxy)quinazolin-1-ium
hemioxalate
;
_space_group_IT_number 2
_symmetry_cell_setting triclinic
_symmetry_space_group_name_Hall '-P 1'
_symmetry_space_group_name_H-M 'P -1'
_atom_sites_solution_hydrogens geom
_atom_sites_solution_primary direct
_atom_sites_solution_secondary difmap
_audit_creation_method SHELXL-97
_cell_angle_alpha 86.076(2)
_cell_angle_beta 84.925(2)
_cell_angle_gamma 70.559(2)
_cell_formula_units_Z 1
_cell_length_a 7.6285(8)
_cell_length_b 10.2252(10)
_cell_length_c 14.6525(14)
_cell_measurement_reflns_used 2417
_cell_measurement_temperature 294(2)
_cell_measurement_theta_max 24.94
_cell_measurement_theta_min 2.58
_cell_volume 1072.62(19)
_computing_cell_refinement 'SAINT (Bruker, 2001)'
_computing_data_collection 'SMART (Bruker, 2001)'
_computing_data_reduction 'SAINT (Bruker, 2001)'
_computing_molecular_graphics 'DIAMOND (Brandenburg & Putz, 2005)'
_computing_publication_material 'SHELXL97 (Sheldrick, 2008)'
_computing_structure_refinement 'SHELXL97 (Sheldrick, 2008)'
_computing_structure_solution 'SHELXS97 (Sheldrick, 2008)'
_diffrn_ambient_temperature 294(2)
_diffrn_measured_fraction_theta_full 0.997
_diffrn_measured_fraction_theta_max 0.997
_diffrn_measurement_device 'Bruker SMART APEX CCD area-detector'
_diffrn_measurement_device_type 'Bruker SMART APEX CCD area-detector'
_diffrn_measurement_method '\w scan'
_diffrn_radiation_monochromator graphite
_diffrn_radiation_source 'sealed tube'
_diffrn_radiation_type MoK\a
_diffrn_radiation_wavelength 0.71073
_diffrn_reflns_av_R_equivalents 0.0317
_diffrn_reflns_av_sigmaI/netI 0.0392
_diffrn_reflns_limit_h_max 9
_diffrn_reflns_limit_h_min -9
_diffrn_reflns_limit_k_max 12
_diffrn_reflns_limit_k_min -12
_diffrn_reflns_limit_l_max 17
_diffrn_reflns_limit_l_min -17
_diffrn_reflns_number 10367
_diffrn_reflns_theta_full 25.00
_diffrn_reflns_theta_max 25.00
_diffrn_reflns_theta_min 2.11
_diffrn_standards_number 0
_exptl_absorpt_coefficient_mu 0.099
_exptl_absorpt_correction_type none
_exptl_crystal_colour colorless
_exptl_crystal_density_diffrn 1.358
_exptl_crystal_density_method 'not measured'
_exptl_crystal_description block
_exptl_crystal_F_000 462
_exptl_crystal_size_max 0.17
_exptl_crystal_size_mid 0.09
_exptl_crystal_size_min 0.06
_refine_diff_density_max 0.246
_refine_diff_density_min -0.183
_refine_ls_extinction_method none
_refine_ls_goodness_of_fit_ref 1.168
_refine_ls_hydrogen_treatment mixed
_refine_ls_matrix_type full
_refine_ls_number_parameters 299
_refine_ls_number_reflns 3758
_refine_ls_number_restraints 0
_refine_ls_restrained_S_all 1.168
_refine_ls_R_factor_all 0.0857
_refine_ls_R_factor_gt 0.0666
_refine_ls_shift/su_max 0.000
_refine_ls_shift/su_mean 0.000
_refine_ls_structure_factor_coef Fsqd
_refine_ls_weighting_details 'calc w=1/[\s^2^(Fo^2^)+(0.0518P)^2^+0.3741P] where P=(Fo^2^+2Fc^2^)/3'
_refine_ls_weighting_scheme calc
_refine_ls_wR_factor_gt 0.1338
_refine_ls_wR_factor_ref 0.1422
_reflns_number_gt 2996
_reflns_number_total 3758
_reflns_threshold_expression I>2\s(I)
_cod_data_source_file sf3120.cif
_cod_data_source_block II
_cod_depositor_comments
;

2019-10-08
Z value and formula fixed to values more according to usual
chemical conventions.                 miguel
;
_cod_original_formula_sum 'C23 H24 N3 O6'
_cod_original_formula_weight 438.45
_cod_original_formula_moiety 'C22 H24 N3 O4 +, 0.5 C2 O4 2-'
_cod_original_formula_iupac 'C22 H24 N3 O4 +, 0.5 C2 O4 2-'
_cod_original_formula_units_Z 2
_cod_original_cell_volume 1072.62(18)
_cod_database_code 2017484
_cod_database_fobs_code 2017484

loop_
_symmetry_equiv_pos_as_xyz
'x, y, z'
'-x, -y, -z'

loop_
_atom_site_type_symbol
_atom_site_label
_atom_site_fract_x
_atom_site_fract_y
_atom_site_fract_z
_atom_site_U_iso_or_equiv
_atom_site_adp_type
_atom_site_calc_flag
_atom_site_refinement_flags
_atom_site_occupancy
_atom_site_disorder_assembly
_atom_site_disorder_group
C C1 0.6538(4) 0.7816(3) -0.07682(19) 0.0429(7) Uani d . 1 . .
H H1 0.6112 0.8643 -0.1114 0.051 Uiso calc R 1 . .
C C2 0.6954(3) 0.5508(2) -0.05991(16) 0.0310(6) Uani d . 1 . .
C C3 0.7603(3) 0.5476(2) 0.02983(16) 0.0309(6) Uani d . 1 . .
C C4 0.8042(3) 0.4321(2) 0.09165(17) 0.0335(6) Uani d . 1 . .
H H4 0.7973 0.3484 0.0740 0.040 Uiso calc R 1 . .
C C5 0.8569(3) 0.4401(2) 0.17697(17) 0.0338(6) Uani d . 1 . .
C C6 0.8739(3) 0.5672(2) 0.20392(16) 0.0330(6) Uani d . 1 . .
C C7 0.8363(3) 0.6784(2) 0.14350(17) 0.0335(6) Uani d . 1 . .
H H7 0.8514 0.7602 0.1597 0.040 Uiso calc R 1 . .
C C8 0.7758(3) 0.6712(2) 0.05782(16) 0.0312(6) Uani d . 1 . .
C C9 0.8641(4) 0.2097(3) 0.21985(19) 0.0493(7) Uani d . 1 . .
H H9A 0.9595 0.1621 0.1740 0.059 Uiso calc R 1 . .
H H9B 0.7437 0.2319 0.1946 0.059 Uiso calc R 1 . .
C C10 0.8716(5) 0.1183(3) 0.3037(2) 0.0562(8) Uani d . 1 . .
H H10A 0.8814 0.0259 0.2869 0.067 Uiso calc R 1 . .
H H10B 0.9804 0.1114 0.3358 0.067 Uiso calc R 1 . .
C C11 0.7111(6) 0.0936(4) 0.4435(2) 0.0849(12) Uani d . 1 . .
H H11A 0.7200 0.0010 0.4299 0.127 Uiso calc R 1 . .
H H11B 0.5982 0.1348 0.4805 0.127 Uiso calc R 1 . .
H H11C 0.8161 0.0906 0.4761 0.127 Uiso calc R 1 . .
C C12 0.9330(4) 0.6951(3) 0.31939(18) 0.0433(7) Uani d . 1 . .
H H12A 0.8142 0.7675 0.3117 0.052 Uiso calc R 1 . .
H H12B 1.0283 0.7214 0.2820 0.052 Uiso calc R 1 . .
C C13 0.9761(4) 0.6811(3) 0.41766(19) 0.0519(8) Uani d . 1 . .
H H13A 1.0755 0.5944 0.4285 0.062 Uiso calc R 1 . .
H H13B 1.0180 0.7566 0.4320 0.062 Uiso calc R 1 . .
C C14 0.8367(6) 0.7054(4) 0.5665(2) 0.0825(11) Uani d . 1 . .
H H14A 0.9538 0.6430 0.5854 0.124 Uiso calc R 1 . .
H H14B 0.7368 0.6886 0.6046 0.124 Uiso calc R 1 . .
H H14C 0.8324 0.7994 0.5721 0.124 Uiso calc R 1 . .
C C15 0.6377(3) 0.4083(2) -0.17937(16) 0.0323(6) Uani d . 1 . .
C C16 0.5920(4) 0.5041(3) -0.25221(18) 0.0425(7) Uani d . 1 . .
H H16 0.5971 0.5930 -0.2476 0.051 Uiso calc R 1 . .
C C17 0.5388(4) 0.4675(3) -0.33159(19) 0.0492(7) Uani d . 1 . .
H H17 0.5054 0.5332 -0.3797 0.059 Uiso calc R 1 . .
C C18 0.5342(4) 0.3361(3) -0.34098(18) 0.0465(7) Uani d . 1 . .
H H18 0.4989 0.3128 -0.3951 0.056 Uiso calc R 1 . .
C C19 0.5824(3) 0.2384(3) -0.26931(18) 0.0390(6) Uani d . 1 . .
C C20 0.6329(3) 0.2752(3) -0.18822(17) 0.0369(6) Uani d . 1 . .
H H20 0.6636 0.2102 -0.1396 0.044 Uiso calc R 1 . .
C C21 0.5722(4) 0.1013(3) -0.27670(19) 0.0480(7) Uani d . 1 . .
C C22 0.5587(5) -0.0077(4) -0.2842(2) 0.0683(10) Uani d . 1 . .
H H22 0.5479 -0.0946 -0.2902 0.082 Uiso calc R 1 . .
N N1 0.7260(3) 0.7866(2) -0.00035(15) 0.0364(5) Uani d . 1 . .
H H1N 0.750(4) 0.871(3) 0.0137(19) 0.064(9) Uiso d . 1 . .
N N2 0.6354(3) 0.6701(2) -0.10989(14) 0.0404(5) Uani d . 1 . .
N N3 0.6931(3) 0.4331(2) -0.09420(14) 0.0329(5) Uani d . 1 . .
H H3N 0.745(3) 0.356(3) -0.0617(16) 0.037(7) Uiso d . 1 . .
O O1 0.9253(2) 0.56607(17) 0.29002(11) 0.0401(4) Uani d . 1 . .
O O2 0.8179(3) 0.6836(2) 0.47428(13) 0.0625(6) Uani d . 1 . .
O O3 0.8932(3) 0.33528(17) 0.24216(12) 0.0445(5) Uani d . 1 . .
O O4 0.7096(3) 0.1732(2) 0.36128(14) 0.0647(6) Uani d . 1 . .
C C23 0.9071(3) 1.0604(2) -0.00605(17) 0.0339(6) Uani d . 1 . .
O O5 0.9188(2) 1.17606(16) -0.02807(13) 0.0469(5) Uani d . 1 . .
O O6 0.7588(3) 1.03374(18) 0.00793(16) 0.0617(6) Uani d . 1 . .

loop_
_atom_site_aniso_label
_atom_site_aniso_U_11
_atom_site_aniso_U_22
_atom_site_aniso_U_33
_atom_site_aniso_U_12
_atom_site_aniso_U_13
_atom_site_aniso_U_23
C1 0.0474(17) 0.0312(14) 0.0486(17) -0.0109(12) -0.0094(14) 0.0062(12)
C2 0.0231(12) 0.0300(13) 0.0387(14) -0.0081(10) 0.0013(10) -0.0003(11)
C3 0.0230(13) 0.0309(13) 0.0366(14) -0.0072(10) 0.0032(10) -0.0013(11)
C4 0.0332(14) 0.0274(13) 0.0404(15) -0.0107(11) 0.0003(11) -0.0035(11)
C5 0.0328(14) 0.0314(13) 0.0363(15) -0.0108(11) -0.0006(11) 0.0037(11)
C6 0.0263(13) 0.0371(14) 0.0360(14) -0.0115(11) 0.0014(11) -0.0041(11)
C7 0.0343(14) 0.0282(13) 0.0413(15) -0.0151(11) 0.0007(11) -0.0046(11)
C8 0.0273(13) 0.0284(13) 0.0371(14) -0.0094(10) 0.0027(11) -0.0014(11)
C9 0.070(2) 0.0324(15) 0.0459(17) -0.0167(14) -0.0061(15) -0.0009(12)
C10 0.070(2) 0.0383(16) 0.062(2) -0.0195(15) -0.0141(17) 0.0081(14)
C11 0.117(3) 0.086(3) 0.058(2) -0.045(3) -0.005(2) 0.010(2)
C12 0.0415(16) 0.0432(16) 0.0482(17) -0.0168(13) -0.0011(13) -0.0103(13)
C13 0.0465(18) 0.0565(19) 0.0548(19) -0.0160(15) -0.0109(15) -0.0132(15)
C14 0.126(3) 0.082(3) 0.045(2) -0.042(2) -0.003(2) -0.0068(18)
C15 0.0231(13) 0.0347(14) 0.0367(14) -0.0064(11) 0.0011(10) -0.0053(11)
C16 0.0465(16) 0.0375(15) 0.0413(16) -0.0109(13) -0.0021(13) -0.0028(12)
C17 0.0551(18) 0.0502(18) 0.0370(16) -0.0102(14) -0.0058(13) 0.0010(13)
C18 0.0448(17) 0.0603(19) 0.0342(15) -0.0150(14) -0.0035(12) -0.0098(14)
C19 0.0323(14) 0.0446(16) 0.0406(15) -0.0123(12) -0.0002(12) -0.0106(13)
C20 0.0297(14) 0.0365(14) 0.0423(15) -0.0089(11) -0.0009(11) -0.0003(11)
C21 0.0509(18) 0.0528(18) 0.0434(16) -0.0188(15) -0.0066(13) -0.0102(14)
C22 0.092(3) 0.053(2) 0.070(2) -0.0324(19) -0.0143(19) -0.0149(17)
N1 0.0379(13) 0.0296(12) 0.0441(13) -0.0141(10) -0.0060(10) 0.0022(10)
N2 0.0453(13) 0.0320(12) 0.0436(13) -0.0113(10) -0.0108(10) 0.0027(10)
N3 0.0324(12) 0.0278(11) 0.0365(12) -0.0069(9) -0.0055(9) 0.0001(10)
O1 0.0474(11) 0.0379(10) 0.0377(10) -0.0160(8) -0.0088(8) -0.0016(8)
O2 0.0662(14) 0.0881(16) 0.0384(12) -0.0310(12) -0.0020(10) -0.0104(11)
O3 0.0583(12) 0.0347(10) 0.0435(11) -0.0183(9) -0.0126(9) 0.0049(8)
O4 0.0787(16) 0.0508(13) 0.0622(14) -0.0222(12) 0.0049(12) 0.0060(11)
C23 0.0392(15) 0.0242(13) 0.0403(15) -0.0107(11) -0.0093(12) -0.0057(11)
O5 0.0462(11) 0.0228(9) 0.0715(14) -0.0099(8) -0.0153(9) 0.0056(8)
O6 0.0334(11) 0.0325(11) 0.1179(19) -0.0099(9) -0.0049(11) 0.0014(11)

loop_
_atom_type_symbol
_atom_type_description
_atom_type_scat_dispersion_real
_atom_type_scat_dispersion_imag
_atom_type_scat_source
C C 0.0033 0.0016 'International Tables Vol C Tables 4.2.6.8 and 6.1.1.4'
H H 0.0000 0.0000 'International Tables Vol C Tables 4.2.6.8 and 6.1.1.4'
N N 0.0061 0.0033 'International Tables Vol C Tables 4.2.6.8 and 6.1.1.4'
O O 0.0106 0.0060 'International Tables Vol C Tables 4.2.6.8 and 6.1.1.4'

loop_
_geom_angle_atom_site_label_1
_geom_angle_atom_site_label_2
_geom_angle_atom_site_label_3
_geom_angle_site_symmetry_1
_geom_angle_site_symmetry_3
_geom_angle
_geom_angle_publ_flag
N1 C1 N2 . . 126.1(2) ?
N1 C1 H1 . . 116.9 ?
N2 C1 H1 . . 116.9 ?
N3 C2 N2 . . 119.1(2) ?
N3 C2 C3 . . 119.8(2) ?
N2 C2 C3 . . 121.1(2) ?
C8 C3 C4 . . 117.9(2) ?
C8 C3 C2 . . 116.8(2) ?
C4 C3 C2 . . 125.3(2) ?
C5 C4 C3 . . 121.3(2) ?
C5 C4 H4 . . 119.3 ?
C3 C4 H4 . . 119.3 ?
O3 C5 C4 . . 124.9(2) ?
O3 C5 C6 . . 115.2(2) ?
C4 C5 C6 . . 119.8(2) ?
O1 C6 C7 . . 125.1(2) ?
O1 C6 C5 . . 115.8(2) ?
C7 C6 C5 . . 119.1(2) ?
C6 C7 C8 . . 120.8(2) ?
C6 C7 H7 . . 119.6 ?
C8 C7 H7 . . 119.6 ?
N1 C8 C7 . . 120.5(2) ?
N1 C8 C3 . . 118.6(2) ?
C7 C8 C3 . . 120.9(2) ?
O3 C9 C10 . . 109.7(2) ?
O3 C9 H9A . . 109.7 ?
C10 C9 H9A . . 109.7 ?
O3 C9 H9B . . 109.7 ?
C10 C9 H9B . . 109.7 ?
H9A C9 H9B . . 108.2 ?
O4 C10 C9 . . 109.6(2) ?
O4 C10 H10A . . 109.8 ?
C9 C10 H10A . . 109.8 ?
O4 C10 H10B . . 109.8 ?
C9 C10 H10B . . 109.8 ?
H10A C10 H10B . . 108.2 ?
O4 C11 H11A . . 109.5 ?
O4 C11 H11B . . 109.5 ?
H11A C11 H11B . . 109.5 ?
O4 C11 H11C . . 109.5 ?
H11A C11 H11C . . 109.5 ?
H11B C11 H11C . . 109.5 ?
O1 C12 C13 . . 110.1(2) ?
O1 C12 H12A . . 109.6 ?
C13 C12 H12A . . 109.6 ?
O1 C12 H12B . . 109.6 ?
C13 C12 H12B . . 109.6 ?
H12A C12 H12B . . 108.2 ?
O2 C13 C12 . . 110.2(2) ?
O2 C13 H13A . . 109.6 ?
C12 C13 H13A . . 109.6 ?
O2 C13 H13B . . 109.6 ?
C12 C13 H13B . . 109.6 ?
H13A C13 H13B . . 108.1 ?
O2 C14 H14A . . 109.5 ?
O2 C14 H14B . . 109.5 ?
H14A C14 H14B . . 109.5 ?
O2 C14 H14C . . 109.5 ?
H14A C14 H14C . . 109.5 ?
H14B C14 H14C . . 109.5 ?
C16 C15 C20 . . 119.2(2) ?
C16 C15 N3 . . 125.3(2) ?
C20 C15 N3 . . 115.4(2) ?
C17 C16 C15 . . 119.9(3) ?
C17 C16 H16 . . 120.1 ?
C15 C16 H16 . . 120.1 ?
C18 C17 C16 . . 121.2(3) ?
C18 C17 H17 . . 119.4 ?
C16 C17 H17 . . 119.4 ?
C17 C18 C19 . . 119.6(2) ?
C17 C18 H18 . . 120.2 ?
C19 C18 H18 . . 120.2 ?
C18 C19 C20 . . 119.6(2) ?
C18 C19 C21 . . 120.4(2) ?
C20 C19 C21 . . 120.0(2) ?
C15 C20 C19 . . 120.5(2) ?
C15 C20 H20 . . 119.7 ?
C19 C20 H20 . . 119.7 ?
C22 C21 C19 . . 177.7(3) ?
C21 C22 H22 . . 180.0 ?
C1 N1 C8 . . 119.7(2) ?
C1 N1 H1N . . 119.6(17) ?
C8 N1 H1N . . 120.6(17) ?
C1 N2 C2 . . 117.2(2) ?
C2 N3 C15 . . 130.9(2) ?
C2 N3 H3N . . 116.0(16) ?
C15 N3 H3N . . 112.8(16) ?
C6 O1 C12 . . 116.21(19) ?
C13 O2 C14 . . 112.2(2) ?
C5 O3 C9 . . 116.67(19) ?
C10 O4 C11 . . 112.4(3) ?
O5 C23 O6 . . 125.2(2) ?
O5 C23 C23 . 2_775 116.8(3) ?
O6 C23 C23 . 2_775 118.0(3) ?

loop_
_geom_bond_atom_site_label_1
_geom_bond_atom_site_label_2
_geom_bond_site_symmetry_2
_geom_bond_distance
_geom_bond_publ_flag
C1 N1 . 1.303(3) ?
C1 N2 . 1.322(3) ?
C1 H1 . 0.9300 ?
C2 N3 . 1.341(3) ?
C2 N2 . 1.342(3) ?
C2 C3 . 1.440(3) ?
C3 C8 . 1.400(3) ?
C3 C4 . 1.404(3) ?
C4 C5 . 1.362(3) ?
C4 H4 . 0.9300 ?
C5 O3 . 1.359(3) ?
C5 C6 . 1.433(3) ?
C6 O1 . 1.352(3) ?
C6 C7 . 1.360(3) ?
C7 C8 . 1.390(3) ?
C7 H7 . 0.9300 ?
C8 N1 . 1.372(3) ?
C9 O3 . 1.437(3) ?
C9 C10 . 1.486(4) ?
C9 H9A . 0.9700 ?
C9 H9B . 0.9700 ?
C10 O4 . 1.404(4) ?
C10 H10A . 0.9700 ?
C10 H10B . 0.9700 ?
C11 O4 . 1.405(4) ?
C11 H11A . 0.9600 ?
C11 H11B . 0.9600 ?
C11 H11C . 0.9600 ?
C12 O1 . 1.437(3) ?
C12 C13 . 1.492(4) ?
C12 H12A . 0.9700 ?
C12 H12B . 0.9700 ?
C13 O2 . 1.396(3) ?
C13 H13A . 0.9700 ?
C13 H13B . 0.9700 ?
C14 O2 . 1.412(3) ?
C14 H14A . 0.9600 ?
C14 H14B . 0.9600 ?
C14 H14C . 0.9600 ?
C15 C16 . 1.384(3) ?
C15 C20 . 1.388(3) ?
C15 N3 . 1.417(3) ?
C16 C17 . 1.379(4) ?
C16 H16 . 0.9300 ?
C17 C18 . 1.373(4) ?
C17 H17 . 0.9300 ?
C18 C19 . 1.384(4) ?
C18 H18 . 0.9300 ?
C19 C20 . 1.393(3) ?
C19 C21 . 1.442(4) ?
C20 H20 . 0.9300 ?
C21 C22 . 1.166(4) ?
C22 H22 . 0.9300 ?
N1 H1N . 0.98(3) ?
N3 H3N . 0.88(3) ?
C23 O5 . 1.235(3) ?
C23 O6 . 1.246(3) ?
C23 C23 2_775 1.554(5) ?

loop_
_geom_hbond_atom_site_label_D
_geom_hbond_atom_site_label_H
_geom_hbond_atom_site_label_A
_geom_hbond_site_symmetry_A
_geom_hbond_distance_DH
_geom_hbond_distance_HA
_geom_hbond_distance_DA
_geom_hbond_angle_DHA
N1 H1N O6 . 0.98(3) 1.68(3) 2.633(3) 163(3)
N3 H3N O5 1_545 0.88(3) 1.94(3) 2.783(3) 160(2)
C4 H4 O5 1_545 0.93 2.29 3.087(3) 144
C16 H16 N2 . 0.93 2.29 2.885(3) 121
C20 H20 O5 1_545 0.93 2.57 3.225(3) 128
C12 H12B Cg3 2_566 0.97 2.77 3.907(3) 160

loop_
_geom_torsion_atom_site_label_1
_geom_torsion_atom_site_label_2
_geom_torsion_atom_site_label_3
_geom_torsion_atom_site_label_4
_geom_torsion_site_symmetry_1
_geom_torsion_site_symmetry_2
_geom_torsion_site_symmetry_3
_geom_torsion_site_symmetry_4
_geom_torsion
_geom_torsion_publ_flag
N3 C2 C3 C8 . . . . 174.1(2) ?
N2 C2 C3 C8 . . . . -6.4(3) ?
N3 C2 C3 C4 . . . . -7.6(3) ?
N2 C2 C3 C4 . . . . 171.9(2) ?
C8 C3 C4 C5 . . . . 1.3(3) ?
C2 C3 C4 C5 . . . . -177.0(2) ?
C3 C4 C5 O3 . . . . 176.8(2) ?
C3 C4 C5 C6 . . . . -2.0(4) ?
O3 C5 C6 O1 . . . . 0.6(3) ?
C4 C5 C6 O1 . . . . 179.5(2) ?
O3 C5 C6 C7 . . . . -178.7(2) ?
C4 C5 C6 C7 . . . . 0.2(3) ?
O1 C6 C7 C8 . . . . -176.9(2) ?
C5 C6 C7 C8 . . . . 2.3(3) ?
C6 C7 C8 N1 . . . . 175.5(2) ?
C6 C7 C8 C3 . . . . -3.1(3) ?
C4 C3 C8 N1 . . . . -177.4(2) ?
C2 C3 C8 N1 . . . . 1.1(3) ?
C4 C3 C8 C7 . . . . 1.2(3) ?
C2 C3 C8 C7 . . . . 179.7(2) ?
O3 C9 C10 O4 . . . . 72.7(3) ?
O1 C12 C13 O2 . . . . -76.5(3) ?
C20 C15 C16 C17 . . . . 1.3(4) ?
N3 C15 C16 C17 . . . . -179.6(2) ?
C15 C16 C17 C18 . . . . -1.5(4) ?
C16 C17 C18 C19 . . . . 0.5(4) ?
C17 C18 C19 C20 . . . . 0.7(4) ?
C17 C18 C19 C21 . . . . 177.9(3) ?
C16 C15 C20 C19 . . . . -0.1(4) ?
N3 C15 C20 C19 . . . . -179.3(2) ?
C18 C19 C20 C15 . . . . -0.9(4) ?
C21 C19 C20 C15 . . . . -178.1(2) ?
N2 C1 N1 C8 . . . . -5.9(4) ?
C7 C8 N1 C1 . . . . -173.9(2) ?
C3 C8 N1 C1 . . . . 4.7(3) ?
N1 C1 N2 C2 . . . . 0.5(4) ?
N3 C2 N2 C1 . . . . -174.7(2) ?
C3 C2 N2 C1 . . . . 5.8(3) ?
N2 C2 N3 C15 . . . . 0.8(4) ?
C3 C2 N3 C15 . . . . -179.7(2) ?
C16 C15 N3 C2 . . . . 8.2(4) ?
C20 C15 N3 C2 . . . . -172.7(2) ?
C7 C6 O1 C12 . . . . 2.5(3) ?
C5 C6 O1 C12 . . . . -176.7(2) ?
C13 C12 O1 C6 . . . . 175.3(2) ?
C12 C13 O2 C14 . . . . -165.2(3) ?
C4 C5 O3 C9 . . . . -3.3(4) ?
C6 C5 O3 C9 . . . . 175.5(2) ?
C10 C9 O3 C5 . . . . -168.3(2) ?
C9 C10 O4 C11 . . . . -178.0(3) ?
